data_1551531
loop_
_publ_author_name
'MITSUHASHI, Ryoji'
'MIKURIYA, Masahiro'

_publ_section_title
;
 Synthesis and Crystal Structure of
 Bis[2-(2-imidazolinyl)phenolato]zinc(II)
;
_journal_issue 0
_journal_name_full 'X-ray Structure Analysis Online'
_journal_page_first 15
_journal_paper_doi 10.2116/xraystruct.35.15
_journal_volume 35
_journal_year 2019
_chemical_formula_moiety 'C18 H18 N4 O2 Zn'
_chemical_formula_sum 'C18 H18 N4 O2 Zn'
_chemical_formula_weight 387.73
_space_group_crystal_system monoclinic
_space_group_IT_number 14
_space_group_name_Hall '-P 2yn'
_space_group_name_H-M_alt 'P 1 21/n 1'
_symmetry_space_group_name_Hall '-P 2yn'
_symmetry_space_group_name_H-M 'P 1 21/n 1'
_atom_sites_solution_hydrogens mixed
_audit_creation_method SHELXL-2014/7
_cell_angle_alpha 90
_cell_angle_beta 105.089(2)
_cell_angle_gamma 90
_cell_formula_units_Z 4
_cell_length_a 12.0318(15)
_cell_length_b 7.6706(10)
_cell_length_c 18.617(2)
_cell_measurement_reflns_used 1297
_cell_measurement_temperature 90(2)
_cell_measurement_theta_max 23.62
_cell_measurement_theta_min 2.27
_cell_volume 1658.9(3)
_computing_cell_refinement 'Bruker SAINT'
_computing_data_collection 'Bruker APEX'
_computing_data_reduction 'Bruker SAINT'
_computing_molecular_graphics 'Yadokari-XG 2009 (Wakita,Nemoto et al., 2009)'
_computing_publication_material 'SHELXL-2014/7 (Sheldrick, 2014)'
_computing_structure_refinement 'SHELXL-2014/7 (Sheldrick, 2014)'
_computing_structure_solution 'SHELXT 2014/5 (Sheldrick, 2014)'
_diffrn_ambient_temperature 90(2)
_diffrn_measured_fraction_theta_full 1.000
_diffrn_measured_fraction_theta_max 0.960
_diffrn_measurement_device_type 'Bruker APEX CCD'
_diffrn_measurement_method '\f and \w scans'
_diffrn_radiation_type MoK\a
_diffrn_radiation_wavelength 0.71073
_diffrn_reflns_av_R_equivalents 0.0513
_diffrn_reflns_av_unetI/netI 0.0687
_diffrn_reflns_Laue_measured_fraction_full 1.000
_diffrn_reflns_Laue_measured_fraction_max 0.960
_diffrn_reflns_limit_h_max 16
_diffrn_reflns_limit_h_min -10
_diffrn_reflns_limit_k_max 10
_diffrn_reflns_limit_k_min -7
_diffrn_reflns_limit_l_max 22
_diffrn_reflns_limit_l_min -24
_diffrn_reflns_number 10579
_diffrn_reflns_point_group_measured_fraction_full 1.000
_diffrn_reflns_point_group_measured_fraction_max 0.960
_diffrn_reflns_theta_full 25.242
_diffrn_reflns_theta_max 28.534
_diffrn_reflns_theta_min 1.823
_exptl_absorpt_coefficient_mu 1.500
_exptl_absorpt_correction_T_max 0.864
_exptl_absorpt_correction_T_min 0.696
_exptl_absorpt_correction_type multi-scan
_exptl_absorpt_process_details SADABS
_exptl_crystal_colour colourless
_exptl_crystal_density_diffrn 1.552
_exptl_crystal_description needle
_exptl_crystal_F_000 800
_exptl_crystal_size_max 0.260
_exptl_crystal_size_mid 0.120
_exptl_crystal_size_min 0.100
_refine_diff_density_max 0.769
_refine_diff_density_min -0.382
_refine_diff_density_rms 0.100
_refine_ls_extinction_method none
_refine_ls_goodness_of_fit_ref 1.013
_refine_ls_hydrogen_treatment mixed
_refine_ls_matrix_type full
_refine_ls_number_parameters 234
_refine_ls_number_reflns 4047
_refine_ls_number_restraints 0
_refine_ls_restrained_S_all 1.013
_refine_ls_R_factor_all 0.0712
_refine_ls_R_factor_gt 0.0454
_refine_ls_shift/su_max 0.001
_refine_ls_shift/su_mean 0.000
_refine_ls_structure_factor_coef Fsqd
_refine_ls_weighting_details 'w=1/[\s^2^(Fo^2^)+(0.0491P)^2^] where P=(Fo^2^+2Fc^2^)/3'
_refine_ls_weighting_scheme calc
_refine_ls_wR_factor_gt 0.0980
_refine_ls_wR_factor_ref 0.1096
_reflns_Friedel_coverage 0.000
_reflns_number_gt 2962
_reflns_number_total 4047
_reflns_threshold_expression 'I > 2\s(I)'
_cod_data_source_file 35_15_1.txt
_cod_data_source_block 110118_0m
_cod_original_cell_volume 1658.9(4)
_cod_database_code 1551531
_shelx_shelxl_version_number 2014/7
_shelx_space_group_comment
;
The symmetry employed for this shelxl refinement is uniquely defined
by the following loop, which should always be used as a source of
symmetry information in preference to the above space-group names.
They are only intended as comments.
;
_shelx_estimated_absorpt_t_min 0.696
_shelx_estimated_absorpt_t_max 0.864

loop_
_space_group_symop_operation_xyz
'x, y, z'
'-x+1/2, y+1/2, -z+1/2'
'-x, -y, -z'
'x-1/2, -y-1/2, z-1/2'

loop_
_atom_site_label
_atom_site_type_symbol
_atom_site_fract_x
_atom_site_fract_y
_atom_site_fract_z
_atom_site_U_iso_or_equiv
_atom_site_adp_type
_atom_site_occupancy
_atom_site_site_symmetry_order
_atom_site_calc_flag
_atom_site_refinement_flags_posn
_atom_site_refinement_flags_adp
Zn1 Zn 0.73648(3) 0.41864(5) 0.47679(2) 0.01795(12) Uani 1 1 d . .
O1 O 0.72994(15) 0.6488(3) 0.43113(10) 0.0202(5) Uani 1 1 d . .
C1 C 0.7883(2) 0.6995(4) 0.38345(14) 0.0173(6) Uani 1 1 d . .
C2 C 0.7615(2) 0.8625(4) 0.34863(15) 0.0192(6) Uani 1 1 d . .
H2 H 0.7034 0.9315 0.3607 0.023 Uiso 1 1 calc R U
C3 C 0.8165(2) 0.9259(4) 0.29757(15) 0.0216(7) Uani 1 1 d . .
H3 H 0.7960 1.0366 0.2751 0.026 Uiso 1 1 calc R U
C4 C 0.9023(2) 0.8264(4) 0.27915(15) 0.0239(7) Uani 1 1 d . .
H4 H 0.9397 0.8675 0.2434 0.029 Uiso 1 1 calc R U
C5 C 0.9317(2) 0.6690(4) 0.31328(15) 0.0207(7) Uani 1 1 d . .
H5 H 0.9908 0.6028 0.3008 0.025 Uiso 1 1 calc R U
C6 C 0.8782(2) 0.6004(4) 0.36615(14) 0.0158(6) Uani 1 1 d . .
C7 C 0.9185(2) 0.4340(4) 0.40097(14) 0.0156(6) Uani 1 1 d . .
N1 N 1.0167(2) 0.3591(4) 0.39190(14) 0.0194(6) Uani 1 1 d . .
H1 H 1.065(3) 0.416(4) 0.3872(17) 0.020(9) Uiso 1 1 d . .
C8 C 1.0392(2) 0.1959(4) 0.43232(15) 0.0196(6) Uani 1 1 d . .
H8 H 1.1142 0.1986 0.4701 0.024 Uiso 1 1 calc R U
H8A H 1.0382 0.0965 0.3983 0.024 Uiso 1 1 calc R U
N2 N 0.86684(18) 0.3391(3) 0.44131(12) 0.0171(5) Uani 1 1 d . .
O2 O 0.77509(15) 0.4506(3) 0.58362(10) 0.0185(5) Uani 1 1 d . .
C9 C 0.9383(2) 0.1854(4) 0.46898(15) 0.0188(6) Uani 1 1 d . .
H9 H 0.8938 0.0767 0.4544 0.023 Uiso 1 1 calc R U
H9A H 0.9668 0.1888 0.5239 0.023 Uiso 1 1 calc R U
C10 C 0.7076(2) 0.4123(4) 0.62774(15) 0.0163(6) Uani 1 1 d . .
C11 C 0.7442(2) 0.4630(4) 0.70312(15) 0.0199(6) Uani 1 1 d . .
H11 H 0.8156 0.5225 0.7199 0.024 Uiso 1 1 calc R U
C12 C 0.6810(2) 0.4299(4) 0.75309(16) 0.0210(7) Uani 1 1 d . .
H12 H 0.7080 0.4685 0.8031 0.025 Uiso 1 1 calc R U
C13 C 0.5778(2) 0.3401(4) 0.73072(15) 0.0202(7) Uani 1 1 d . .
H13 H 0.5343 0.3149 0.7653 0.024 Uiso 1 1 calc R U
C14 C 0.5393(2) 0.2880(4) 0.65807(15) 0.0176(6) Uani 1 1 d . .
H14 H 0.4694 0.2240 0.6433 0.021 Uiso 1 1 calc R U
C15 C 0.6000(2) 0.3264(4) 0.60440(14) 0.0151(6) Uani 1 1 d . .
C16 C 0.5462(2) 0.2771(4) 0.52679(15) 0.0151(6) Uani 1 1 d . .
N3 N 0.44050(19) 0.2014(3) 0.50837(13) 0.0173(5) Uani 1 1 d . .
H3A H 0.392(2) 0.234(4) 0.5315(16) 0.022(8) Uiso 1 1 d . .
C17 C 0.4021(2) 0.1750(4) 0.42769(14) 0.0184(6) Uani 1 1 d . .
H17 H 0.3343 0.2482 0.4050 0.022 Uiso 1 1 calc R U
H17A H 0.3829 0.0512 0.4153 0.022 Uiso 1 1 calc R U
C18 C 0.5083(2) 0.2323(4) 0.40193(15) 0.0198(6) Uani 1 1 d . .
H18 H 0.5407 0.1329 0.3801 0.024 Uiso 1 1 calc R U
H18A H 0.4879 0.3263 0.3644 0.024 Uiso 1 1 calc R U
N4 N 0.59204(18) 0.2962(3) 0.47059(12) 0.0170(5) Uani 1 1 d . .

loop_
_atom_site_aniso_label
_atom_site_aniso_U_11
_atom_site_aniso_U_22
_atom_site_aniso_U_33
_atom_site_aniso_U_23
_atom_site_aniso_U_13
_atom_site_aniso_U_12
Zn1 0.01481(18) 0.0212(2) 0.02088(19) 0.00209(15) 0.01007(13) 0.00007(14)
O1 0.0176(10) 0.0252(13) 0.0222(10) 0.0047(9) 0.0132(8) 0.0026(9)
C1 0.0130(13) 0.0243(18) 0.0148(13) -0.0029(12) 0.0038(10) -0.0053(12)
C2 0.0123(13) 0.0220(18) 0.0225(15) 0.0034(13) 0.0032(11) 0.0010(11)
C3 0.0195(15) 0.0228(19) 0.0219(15) 0.0020(14) 0.0043(12) -0.0052(12)
C4 0.0261(16) 0.029(2) 0.0198(15) 0.0018(14) 0.0116(12) -0.0057(14)
C5 0.0194(15) 0.0255(19) 0.0208(14) -0.0026(14) 0.0117(12) -0.0010(13)
C6 0.0148(14) 0.0205(17) 0.0131(13) -0.0033(12) 0.0055(10) -0.0030(11)
C7 0.0129(13) 0.0210(18) 0.0138(13) -0.0042(12) 0.0050(10) -0.0006(11)
N1 0.0134(12) 0.0211(16) 0.0270(14) 0.0004(11) 0.0112(11) -0.0021(11)
C8 0.0163(14) 0.0213(18) 0.0218(14) 0.0000(13) 0.0062(11) 0.0024(12)
N2 0.0168(12) 0.0188(15) 0.0176(12) 0.0003(11) 0.0077(9) -0.0007(10)
O2 0.0116(9) 0.0246(13) 0.0201(10) 0.0042(9) 0.0055(8) -0.0049(8)
C9 0.0186(14) 0.0190(17) 0.0196(14) 0.0018(13) 0.0064(11) 0.0006(12)
C10 0.0152(14) 0.0152(16) 0.0195(14) 0.0052(12) 0.0064(11) 0.0043(11)
C11 0.0156(14) 0.0210(18) 0.0218(14) 0.0017(13) 0.0025(11) -0.0005(12)
C12 0.0218(15) 0.0229(19) 0.0172(14) -0.0004(13) 0.0033(11) 0.0037(13)
C13 0.0231(15) 0.0228(18) 0.0180(14) 0.0056(13) 0.0113(12) 0.0062(13)
C14 0.0160(14) 0.0167(17) 0.0216(14) 0.0031(13) 0.0078(11) 0.0004(12)
C15 0.0132(13) 0.0163(17) 0.0172(13) 0.0033(12) 0.0063(10) 0.0058(11)
C16 0.0129(13) 0.0121(16) 0.0213(14) 0.0023(12) 0.0061(11) 0.0036(11)
N3 0.0127(11) 0.0225(15) 0.0178(12) -0.0026(11) 0.0058(9) 0.0003(10)
C17 0.0199(14) 0.0180(17) 0.0175(14) 0.0002(13) 0.0052(11) -0.0001(12)
C18 0.0192(14) 0.0233(19) 0.0181(14) 0.0000(13) 0.0073(11) 0.0017(12)
N4 0.0148(11) 0.0186(15) 0.0188(12) 0.0017(10) 0.0064(9) 0.0011(10)

loop_
_atom_type_symbol
_atom_type_description
_atom_type_scat_dispersion_real
_atom_type_scat_dispersion_imag
_atom_type_scat_source
C C 0.0033 0.0016 'International Tables Vol C Tables 4.2.6.8 and 6.1.1.4'
H H 0.0000 0.0000 'International Tables Vol C Tables 4.2.6.8 and 6.1.1.4'
N N 0.0061 0.0033 'International Tables Vol C Tables 4.2.6.8 and 6.1.1.4'
O O 0.0106 0.0060 'International Tables Vol C Tables 4.2.6.8 and 6.1.1.4'
Zn Zn 0.2839 1.4301 'International Tables Vol C Tables 4.2.6.8 and 6.1.1.4'

loop_
_geom_angle_atom_site_label_1
_geom_angle_atom_site_label_2
_geom_angle_atom_site_label_3
_geom_angle
O2 Zn1 N2 112.84(9)
O2 Zn1 O1 107.72(8)
N2 Zn1 O1 94.61(9)
O2 Zn1 N4 95.37(9)
N2 Zn1 N4 127.66(10)
O1 Zn1 N4 118.36(9)
C1 O1 Zn1 126.09(19)
O1 C1 C2 118.2(3)
O1 C1 C6 124.0(3)
C2 C1 C6 117.8(2)
C3 C2 C1 122.5(3)
C3 C2 H2 118.7
C1 C2 H2 118.7
C2 C3 C4 119.6(3)
C2 C3 H3 120.2
C4 C3 H3 120.2
C5 C4 C3 119.1(3)
C5 C4 H4 120.4
C3 C4 H4 120.4
C4 C5 C6 122.9(3)
C4 C5 H5 118.5
C6 C5 H5 118.5
C5 C6 C1 118.0(3)
C5 C6 C7 118.6(2)
C1 C6 C7 123.4(2)
N2 C7 N1 113.1(3)
N2 C7 C6 126.1(2)
N1 C7 C6 120.8(2)
C7 N1 C8 110.5(2)
C7 N1 H1 120(3)
C8 N1 H1 121(3)
N1 C8 C9 102.3(2)
N1 C8 H8 111.3
C9 C8 H8 111.3
N1 C8 H8A 111.3
C9 C8 H8A 111.3
H8 C8 H8A 109.2
C7 N2 C9 108.9(2)
C7 N2 Zn1 124.2(2)
C9 N2 Zn1 125.47(17)
C10 O2 Zn1 125.78(17)
N2 C9 C8 105.0(2)
N2 C9 H9 110.7
C8 C9 H9 110.7
N2 C9 H9A 110.7
C8 C9 H9A 110.7
H9 C9 H9A 108.8
O2 C10 C11 118.1(2)
O2 C10 C15 124.7(2)
C11 C10 C15 117.2(2)
C12 C11 C10 122.6(3)
C12 C11 H11 118.7
C10 C11 H11 118.7
C11 C12 C13 120.0(3)
C11 C12 H12 120.0
C13 C12 H12 120.0
C14 C13 C12 119.2(3)
C14 C13 H13 120.4
C12 C13 H13 120.4
C13 C14 C15 122.2(3)
C13 C14 H14 118.9
C15 C14 H14 118.9
C14 C15 C10 118.6(2)
C14 C15 C16 117.7(2)
C10 C15 C16 123.7(2)
N4 C16 N3 114.0(2)
N4 C16 C15 125.8(2)
N3 C16 C15 120.1(2)
C16 N3 C17 110.0(2)
C16 N3 H3A 118(2)
C17 N3 H3A 119.1(19)
N3 C17 C18 102.3(2)
N3 C17 H17 111.3
C18 C17 H17 111.3
N3 C17 H17A 111.3
C18 C17 H17A 111.3
H17 C17 H17A 109.2
N4 C18 C17 104.9(2)
N4 C18 H18 110.8
C17 C18 H18 110.8
N4 C18 H18A 110.8
C17 C18 H18A 110.8
H18 C18 H18A 108.8
C16 N4 C18 108.4(2)
C16 N4 Zn1 124.01(19)
C18 N4 Zn1 127.02(17)

loop_
_geom_bond_atom_site_label_1
_geom_bond_atom_site_label_2
_geom_bond_distance
Zn1 O2 1.9366(19)
Zn1 N2 1.951(2)
Zn1 O1 1.952(2)
Zn1 N4 1.952(2)
O1 C1 1.326(3)
C1 C2 1.406(4)
C1 C6 1.426(4)
C2 C3 1.380(4)
C2 H2 0.9500
C3 C4 1.397(4)
C3 H3 0.9500
C4 C5 1.367(4)
C4 H4 0.9500
C5 C6 1.411(4)
C5 H5 0.9500
C6 C7 1.456(4)
C7 N2 1.313(3)
C7 N1 1.364(4)
N1 C8 1.449(4)
N1 H1 0.75(3)
C8 C9 1.542(4)
C8 H8 0.9900
C8 H8A 0.9900
N2 C9 1.471(4)
O2 C10 1.330(3)
C9 H9 0.9900
C9 H9A 0.9900
C10 C11 1.412(4)
C10 C15 1.416(4)
C11 C12 1.370(4)
C11 H11 0.9500
C12 C13 1.386(4)
C12 H12 0.9500
C13 C14 1.370(4)
C13 H13 0.9500
C14 C15 1.414(4)
C14 H14 0.9500
C15 C16 1.471(4)
C16 N4 1.312(3)
C16 N3 1.358(3)
N3 C17 1.466(3)
N3 H3A 0.85(3)
C17 C18 1.541(4)
C17 H17 0.9900
C17 H17A 0.9900
C18 N4 1.490(3)
C18 H18 0.9900
C18 H18A 0.9900

loop_
_geom_hbond_atom_site_label_D
_geom_hbond_atom_site_label_H
_geom_hbond_atom_site_label_A
_geom_hbond_distance_DH
_geom_hbond_distance_HA
_geom_hbond_distance_DA
_geom_hbond_angle_DHA
_geom_hbond_site_symmetry_A
N1 H1 O2 0.75(3) 2.12(3) 2.832(3) 158(3) 3_766
N3 H3A O1 0.85(3) 2.00(3) 2.828(3) 167(3) 3_666

loop_
_geom_torsion_atom_site_label_1
_geom_torsion_atom_site_label_2
_geom_torsion_atom_site_label_3
_geom_torsion_atom_site_label_4
_geom_torsion
Zn1 O1 C1 C2 171.69(19)
Zn1 O1 C1 C6 -9.5(4)
O1 C1 C2 C3 -179.2(3)
C6 C1 C2 C3 1.8(4)
C1 C2 C3 C4 -0.1(4)
C2 C3 C4 C5 -1.2(4)
C3 C4 C5 C6 0.7(5)
C4 C5 C6 C1 1.0(4)
C4 C5 C6 C7 -178.1(3)
O1 C1 C6 C5 178.9(2)
C2 C1 C6 C5 -2.3(4)
O1 C1 C6 C7 -2.0(4)
C2 C1 C6 C7 176.8(2)
C5 C6 C7 N2 -168.0(3)
C1 C6 C7 N2 12.9(4)
C5 C6 C7 N1 10.2(4)
C1 C6 C7 N1 -168.9(3)
N2 C7 N1 C8 -2.1(3)
C6 C7 N1 C8 179.5(2)
C7 N1 C8 C9 -0.9(3)
N1 C7 N2 C9 4.4(3)
C6 C7 N2 C9 -177.3(3)
N1 C7 N2 Zn1 171.38(18)
C6 C7 N2 Zn1 -10.3(4)
C7 N2 C9 C8 -4.7(3)
Zn1 N2 C9 C8 -171.48(18)
N1 C8 C9 N2 3.3(3)
Zn1 O2 C10 C11 -172.7(2)
Zn1 O2 C10 C15 6.1(4)
O2 C10 C11 C12 179.9(3)
C15 C10 C11 C12 1.0(4)
C10 C11 C12 C13 1.4(5)
C11 C12 C13 C14 -1.2(5)
C12 C13 C14 C15 -1.5(5)
C13 C14 C15 C10 3.9(4)
C13 C14 C15 C16 -175.0(3)
O2 C10 C15 C14 177.6(3)
C11 C10 C15 C14 -3.5(4)
O2 C10 C15 C16 -3.5(5)
C11 C10 C15 C16 175.4(3)
C14 C15 C16 N4 -177.1(3)
C10 C15 C16 N4 4.1(5)
C14 C15 C16 N3 1.6(4)
C10 C15 C16 N3 -177.3(3)
N4 C16 N3 C17 -4.9(3)
C15 C16 N3 C17 176.3(3)
C16 N3 C17 C18 5.1(3)
N3 C17 C18 N4 -3.7(3)
N3 C16 N4 C18 2.1(3)
C15 C16 N4 C18 -179.1(3)
N3 C16 N4 Zn1 174.33(19)
C15 C16 N4 Zn1 -6.9(4)
C17 C18 N4 C16 1.2(3)
C17 C18 N4 Zn1 -170.64(19)
